data_7218652
loop_
_publ_author_name
'Anamimoghadam, Ommid'
'Long, De-Liang'
'Bucher, G\"otz'

_publ_section_title
;
 9-Iodophenalenone and 9-trifluoromethanesulfonyloxyphenalenone:
 convenient entry points to new phenalenones functionalised at the
 9-position. Iodine-carbonyl interaction studies by X-ray crystallography
;
_journal_issue 100
_journal_name_full 'RSC Adv.'
_journal_page_first 56654
_journal_paper_doi 10.1039/C4RA00178H
_journal_volume 4
_journal_year 2014
_chemical_formula_sum 'C14 H7 F3 O4 S'
_chemical_formula_weight 328.26
_chemical_name_systematic
;
 ?
;
_space_group_IT_number 9
_symmetry_cell_setting monoclinic
_symmetry_space_group_name_Hall 'C -2yc'
_symmetry_space_group_name_H-M 'C 1 c 1'
_atom_sites_solution_hydrogens geom
_atom_sites_solution_primary direct
_atom_sites_solution_secondary difmap
_audit_creation_method SHELXL-97
_cell_angle_alpha 90.00
_cell_angle_beta 101.642(3)
_cell_angle_gamma 90.00
_cell_formula_units_Z 12
_cell_length_a 13.4040(4)
_cell_length_b 25.1954(6)
_cell_length_c 12.1027(4)
_cell_measurement_reflns_used 5372
_cell_measurement_temperature 150(2)
_cell_measurement_theta_max 25.6
_cell_measurement_theta_min 2.87
_cell_volume 4003.2(2)
_computing_cell_refinement
;
CrysAlisPro, Agilent Technologies,
Version 1.171.35.11 (release 16-05-2011 CrysAlis171 .NET)
(compiled May 16 2011,17:55:39)
;
_computing_data_collection
;
CrysAlisPro, Agilent Technologies,
Version 1.171.35.11 (release 16-05-2011 CrysAlis171 .NET)
(compiled May 16 2011,17:55:39)
;
_computing_data_reduction
;
CrysAlisPro, Agilent Technologies,
Version 1.171.35.11 (release 16-05-2011 CrysAlis171 .NET)
(compiled May 16 2011,17:55:39)
;
_computing_structure_refinement 'SHELXL-97 (Sheldrick, 2008)'
_computing_structure_solution 'SHELXS-97 (Sheldrick, 2008)'
_diffrn_ambient_temperature 150(2)
_diffrn_measured_fraction_theta_full 0.996
_diffrn_measured_fraction_theta_max 0.996
_diffrn_measurement_device_type 'Xcalibur, Atlas, Gemini ultra'
_diffrn_measurement_method '\w & \p scans'
_diffrn_radiation_monochromator graphite
_diffrn_radiation_source 'fine-focus sealed tube'
_diffrn_radiation_type MoK\a
_diffrn_radiation_wavelength 0.71073
_diffrn_reflns_av_R_equivalents 0.0392
_diffrn_reflns_av_sigmaI/netI 0.0551
_diffrn_reflns_limit_h_max 16
_diffrn_reflns_limit_h_min -15
_diffrn_reflns_limit_k_max 30
_diffrn_reflns_limit_k_min -30
_diffrn_reflns_limit_l_max 14
_diffrn_reflns_limit_l_min -14
_diffrn_reflns_number 16213
_diffrn_reflns_theta_full 25.70
_diffrn_reflns_theta_max 25.70
_diffrn_reflns_theta_min 2.88
_diffrn_standards_decay_% none
_exptl_absorpt_coefficient_mu 0.294
_exptl_absorpt_correction_T_max 0.9797
_exptl_absorpt_correction_T_min 0.9169
_exptl_absorpt_correction_type analytical
_exptl_absorpt_process_details
;
CrysAlisPro, Agilent Technologies,
Version 1.171.35.11 (release 16-05-2011 CrysAlis171 .NET)
(compiled May 16 2011,17:55:39)
Analytical numeric absorption correction using a multifaceted crystal
            model based on expressions derived by R.C. Clark & J.S. Reid.
(Clark, R. C. & Reid, J. S. (1995). Acta Cryst. A51, 887-897)
;
_exptl_crystal_colour pink
_exptl_crystal_density_diffrn 1.634
_exptl_crystal_density_meas ?
_exptl_crystal_density_method 'not measured'
_exptl_crystal_description block
_exptl_crystal_F_000 1992
_exptl_crystal_size_max 0.30
_exptl_crystal_size_mid 0.09
_exptl_crystal_size_min 0.07
_refine_diff_density_max 0.24
_refine_diff_density_min -0.24
_refine_diff_density_rms 0.05
_refine_ls_abs_structure_details 'Flack H D (1983), Acta Cryst. A39, 876-881'
_refine_ls_abs_structure_Flack -0.05(6)
_refine_ls_extinction_coef 0.00033(8)
_refine_ls_extinction_expression Fc^*^=kFc[1+0.001xFc^2^\l^3^/sin(2\q)]^-1/4^
_refine_ls_extinction_method SHELXL
_refine_ls_goodness_of_fit_ref 1.058
_refine_ls_hydrogen_treatment constr
_refine_ls_matrix_type full
_refine_ls_number_parameters 596
_refine_ls_number_reflns 6944
_refine_ls_number_restraints 2
_refine_ls_restrained_S_all 1.058
_refine_ls_R_factor_all 0.0596
_refine_ls_R_factor_gt 0.0417
_refine_ls_shift/su_max 0.001
_refine_ls_shift/su_mean 0.000
_refine_ls_structure_factor_coef Fsqd
_refine_ls_weighting_details 'calc w=1/[\s^2^(Fo^2^)+(0.0328P)^2^+0.0000P] where P=(Fo^2^+2Fc^2^)/3'
_refine_ls_weighting_scheme calc
_refine_ls_wR_factor_gt 0.0780
_refine_ls_wR_factor_ref 0.0876
_reflns_number_gt 5682
_reflns_number_total 6944
_reflns_threshold_expression >2\s(I)
_cod_data_source_file c4ra00178h2.cif
_cod_data_source_block oa166
_cod_depositor_comments
;
The following automatic conversions were performed:

'_symmetry_cell_setting' value 'Monoclinic' changed to 'monoclinic'
according to
/usr/data/users/saulius/crontab/automatic-downloads/rss-feeds/RSC/lib/dictionaries/cif_core.dic
dictionary named 'cif_core.dic' version 2.4.2 from 2011-04-26.

Automatic conversion script
Id: cif_fix_values 2827 2014-09-09 07:05:25Z andrius 

The following automatic conversions were performed:

'_exptl_crystal_density_meas' value 'none' was changed to '?' - the
value is perceived as not measured.

Automatic conversion script
Id: cif_fix_values 3008 2015-01-20 13:52:24Z robertas 
;
_cod_original_sg_symbol_H-M Cc
_cod_database_code 7218652

loop_
_symmetry_equiv_pos_as_xyz
'x, y, z'
'x, -y, z+1/2'
'x+1/2, y+1/2, z'
'x+1/2, -y+1/2, z+1/2'

loop_
_atom_site_label
_atom_site_type_symbol
_atom_site_fract_x
_atom_site_fract_y
_atom_site_fract_z
_atom_site_U_iso_or_equiv
_atom_site_adp_type
_atom_site_occupancy
_atom_site_symmetry_multiplicity
_atom_site_calc_flag
_atom_site_refinement_flags
C1 C -0.0105(3) 0.05907(17) -0.1183(5) 0.0683(14) Uani 1 1 d .
C3 C 0.2291(2) 0.12140(12) -0.0148(3) 0.0283(7) Uani 1 1 d .
C4 C 0.1836(2) 0.16814(13) -0.0636(3) 0.0328(8) Uani 1 1 d .
H4 H 0.1232 0.1667 -0.1201 0.039 Uiso 1 1 calc R
C5 C 0.2272(2) 0.21580(13) -0.0290(3) 0.0310(8) Uani 1 1 d .
H5 H 0.1954 0.2477 -0.0600 0.037 Uiso 1 1 calc R
C6 C 0.3186(2) 0.21855(12) 0.0518(3) 0.0281(7) Uani 1 1 d .
C7 C 0.3667(3) 0.26782(13) 0.0857(3) 0.0338(8) Uani 1 1 d .
H7 H 0.3357 0.3000 0.0553 0.041 Uiso 1 1 calc R
C8 C 0.4572(3) 0.26945(14) 0.1617(3) 0.0373(8) Uani 1 1 d .
H8 H 0.4888 0.3026 0.1836 0.045 Uiso 1 1 calc R
C9 C 0.5031(3) 0.22253(13) 0.2072(3) 0.0349(8) Uani 1 1 d .
H9 H 0.5667 0.2243 0.2588 0.042 Uiso 1 1 calc R
C10 C 0.4586(2) 0.17344(13) 0.1792(3) 0.0302(8) Uani 1 1 d .
C11 C 0.3642(2) 0.17084(11) 0.0996(3) 0.0259(7) Uani 1 1 d .
C12 C 0.3167(2) 0.12089(12) 0.0680(3) 0.0259(7) Uani 1 1 d .
C13 C 0.3621(2) 0.07179(13) 0.1244(3) 0.0317(8) Uani 1 1 d .
C14 C 0.4600(2) 0.07758(13) 0.2014(3) 0.0326(8) Uani 1 1 d .
H14 H 0.4939 0.0465 0.2342 0.039 Uiso 1 1 calc R
C15 C 0.5045(2) 0.12463(13) 0.2282(3) 0.0324(8) Uani 1 1 d .
H15 H 0.5677 0.1261 0.2806 0.039 Uiso 1 1 calc R
C16 C 0.8843(3) 0.10785(14) 0.3247(4) 0.0510(11) Uani 1 1 d .
C18 C 0.9140(2) 0.24613(12) 0.2796(3) 0.0293(7) Uani 1 1 d .
C19 C 1.0027(2) 0.24643(13) 0.3637(3) 0.0321(8) Uani 1 1 d .
H19 H 1.0378 0.2142 0.3865 0.039 Uiso 1 1 calc R
C20 C 1.0383(2) 0.29345(13) 0.4126(3) 0.0333(8) Uani 1 1 d .
H20 H 1.0985 0.2937 0.4697 0.040 Uiso 1 1 calc R
C21 C 0.9877(2) 0.34137(12) 0.3803(3) 0.0286(7) Uani 1 1 d .
C22 C 1.0254(3) 0.39110(14) 0.4253(3) 0.0385(9) Uani 1 1 d .
H22 H 1.0866 0.3924 0.4809 0.046 Uiso 1 1 calc R
C23 C 0.9752(3) 0.43705(14) 0.3900(3) 0.0418(9) Uani 1 1 d .
H23 H 1.0018 0.4701 0.4206 0.050 Uiso 1 1 calc R
C24 C 0.8850(3) 0.43569(13) 0.3091(3) 0.0380(9) Uani 1 1 d .
H24 H 0.8510 0.4681 0.2852 0.046 Uiso 1 1 calc R
C25 C 0.8440(2) 0.38883(12) 0.2632(3) 0.0308(7) Uani 1 1 d .
C26 C 0.8955(2) 0.34018(12) 0.2963(3) 0.0273(7) Uani 1 1 d .
C27 C 0.8574(2) 0.29124(12) 0.2459(3) 0.0260(7) Uani 1 1 d .
C28 C 0.7608(2) 0.29107(14) 0.1589(3) 0.0329(8) Uani 1 1 d .
C29 C 0.7131(3) 0.34243(14) 0.1295(3) 0.0361(8) Uani 1 1 d .
H29 H 0.6522 0.3438 0.0736 0.043 Uiso 1 1 calc R
C30 C 0.7512(2) 0.38797(14) 0.1779(3) 0.0359(8) Uani 1 1 d .
H30 H 0.7167 0.4203 0.1556 0.043 Uiso 1 1 calc R
C31 C 0.2042(3) 0.45990(18) 0.1433(5) 0.0646(13) Uani 1 1 d .
C33 C -0.0194(2) 0.38431(13) 0.0556(3) 0.0290(7) Uani 1 1 d .
C34 C -0.0724(2) 0.43105(13) 0.0258(3) 0.0322(8) Uani 1 1 d .
H34 H -0.0484 0.4636 0.0608 0.039 Uiso 1 1 calc R
C35 C -0.1606(2) 0.42952(13) -0.0557(3) 0.0326(8) Uani 1 1 d .
H35 H -0.1973 0.4614 -0.0772 0.039 Uiso 1 1 calc R
C36 C -0.1971(2) 0.38139(13) -0.1074(3) 0.0291(7) Uani 1 1 d .
C37 C -0.2882(2) 0.37899(14) -0.1895(3) 0.0348(8) Uani 1 1 d .
H37 H -0.3254 0.4106 -0.2119 0.042 Uiso 1 1 calc R
C38 C -0.3233(2) 0.33174(15) -0.2371(3) 0.0393(9) Uani 1 1 d .
H38 H -0.3840 0.3308 -0.2933 0.047 Uiso 1 1 calc R
C39 C -0.2703(2) 0.28454(14) -0.2035(3) 0.0368(8) Uani 1 1 d .
H39 H -0.2959 0.2519 -0.2369 0.044 Uiso 1 1 calc R
C40 C -0.1819(2) 0.28493(13) -0.1227(3) 0.0304(8) Uani 1 1 d .
C41 C -0.1423(2) 0.33382(13) -0.0744(3) 0.0282(7) Uani 1 1 d .
C42 C -0.0502(2) 0.33546(12) 0.0091(3) 0.0272(7) Uani 1 1 d .
C43 C 0.0053(3) 0.28463(13) 0.0446(3) 0.0332(8) Uani 1 1 d .
C44 C -0.0425(3) 0.23613(13) -0.0063(3) 0.0348(8) Uani 1 1 d .
H44 H -0.0111 0.2030 0.0165 0.042 Uiso 1 1 calc R
C45 C -0.1289(3) 0.23655(14) -0.0838(3) 0.0364(8) Uani 1 1 d .
H45 H -0.1564 0.2037 -0.1145 0.044 Uiso 1 1 calc R
F1 F 0.0023(3) 0.04508(15) -0.2172(3) 0.1175(13) Uani 1 1 d .
F2 F -0.08794(19) 0.03262(11) -0.0943(3) 0.0992(11) Uani 1 1 d .
F3 F -0.02933(19) 0.11010(10) -0.1156(4) 0.1248(15) Uani 1 1 d .
F4 F 0.9472(2) 0.08670(9) 0.2667(3) 0.0774(8) Uani 1 1 d .
F5 F 0.82285(19) 0.06957(8) 0.3481(2) 0.0721(8) Uani 1 1 d .
F6 F 0.93627(19) 0.12688(9) 0.4204(2) 0.0662(7) Uani 1 1 d .
F7 F 0.1460(2) 0.48594(10) 0.0606(3) 0.0962(10) Uani 1 1 d .
F8 F 0.30065(17) 0.46761(11) 0.1376(3) 0.0863(9) Uani 1 1 d .
F9 F 0.1883(2) 0.47739(11) 0.2407(3) 0.0929(10) Uani 1 1 d .
O1 O 0.31779(18) 0.02877(9) 0.1102(2) 0.0438(6) Uani 1 1 d .
O2 O 0.18431(16) 0.07315(8) -0.06251(19) 0.0335(5) Uani 1 1 d .
O3 O 0.0895(2) 0.06468(12) 0.0899(2) 0.0709(9) Uani 1 1 d .
O4 O 0.1174(2) -0.01283(9) -0.0268(3) 0.0581(7) Uani 1 1 d .
O5 O 0.72215(17) 0.25014(10) 0.1159(2) 0.0421(6) Uani 1 1 d .
O6 O 0.89191(17) 0.19682(8) 0.22287(19) 0.0358(5) Uani 1 1 d .
O7 O 0.7603(2) 0.13454(10) 0.1398(2) 0.0560(7) Uani 1 1 d .
O8 O 0.74743(16) 0.18166(8) 0.31664(19) 0.0370(6) Uani 1 1 d .
O9 O 0.08661(19) 0.28384(9) 0.1125(2) 0.0448(6) Uani 1 1 d .
O10 O 0.06549(16) 0.38900(9) 0.14698(18) 0.0360(5) Uani 1 1 d .
O11 O 0.18280(18) 0.37467(11) 0.0168(2) 0.0540(7) Uani 1 1 d .
O12 O 0.24036(19) 0.36505(10) 0.2242(2) 0.0540(7) Uani 1 1 d .
S1 S 0.10312(7) 0.04194(3) -0.01160(8) 0.0402(2) Uani 1 1 d .
S2 S 0.80468(7) 0.15879(3) 0.24290(8) 0.0379(2) Uani 1 1 d .
S3 S 0.17801(7) 0.38830(4) 0.12874(8) 0.0411(2) Uani 1 1 d .

loop_
_atom_site_aniso_label
_atom_site_aniso_U_11
_atom_site_aniso_U_22
_atom_site_aniso_U_33
_atom_site_aniso_U_23
_atom_site_aniso_U_13
_atom_site_aniso_U_12
C1 0.036(2) 0.048(3) 0.108(4) -0.017(3) -0.017(3) -0.006(2)
C3 0.0291(18) 0.0291(18) 0.0279(19) -0.0034(14) 0.0085(15) 0.0005(14)
C4 0.0280(18) 0.043(2) 0.0255(19) 0.0009(15) 0.0013(15) 0.0038(15)
C5 0.0310(19) 0.0333(18) 0.031(2) 0.0083(15) 0.0109(16) 0.0103(15)
C6 0.0275(18) 0.0313(17) 0.0282(19) 0.0012(14) 0.0120(16) 0.0019(14)
C7 0.038(2) 0.0306(17) 0.036(2) 0.0042(15) 0.0145(17) 0.0042(15)
C8 0.043(2) 0.037(2) 0.034(2) -0.0070(15) 0.0144(18) -0.0076(16)
C9 0.0291(18) 0.046(2) 0.030(2) -0.0054(16) 0.0072(15) -0.0032(16)
C10 0.0281(18) 0.041(2) 0.0242(18) -0.0002(14) 0.0108(15) 0.0035(15)
C11 0.0240(17) 0.0309(17) 0.0246(17) -0.0037(14) 0.0088(14) 0.0045(14)
C12 0.0252(17) 0.0339(18) 0.0199(17) 0.0008(14) 0.0081(14) 0.0047(13)
C13 0.0332(19) 0.0310(19) 0.033(2) 0.0009(14) 0.0113(16) 0.0089(15)
C14 0.0300(18) 0.0330(19) 0.035(2) 0.0080(15) 0.0072(16) 0.0099(15)
C15 0.0252(18) 0.044(2) 0.0289(19) 0.0040(15) 0.0064(15) 0.0058(15)
C16 0.054(3) 0.029(2) 0.074(3) -0.002(2) 0.023(2) 0.0027(18)
C18 0.0294(18) 0.0343(18) 0.0271(18) 0.0012(14) 0.0122(15) -0.0013(14)
C19 0.0274(18) 0.040(2) 0.030(2) 0.0112(16) 0.0093(16) 0.0066(15)
C20 0.0284(18) 0.047(2) 0.0244(19) 0.0054(15) 0.0056(15) -0.0009(16)
C21 0.0259(17) 0.0394(19) 0.0216(18) 0.0037(15) 0.0078(15) -0.0043(14)
C22 0.034(2) 0.056(2) 0.0266(19) -0.0068(17) 0.0070(16) -0.0145(17)
C23 0.050(2) 0.040(2) 0.037(2) -0.0050(17) 0.0152(19) -0.0092(18)
C24 0.057(2) 0.0287(18) 0.034(2) -0.0007(16) 0.0228(19) -0.0021(17)
C25 0.0348(19) 0.0356(18) 0.0241(18) 0.0038(15) 0.0113(16) -0.0005(15)
C26 0.0283(18) 0.0316(17) 0.0243(18) 0.0009(14) 0.0110(15) -0.0024(14)
C27 0.0244(16) 0.0337(17) 0.0205(17) 0.0025(14) 0.0062(14) 0.0002(13)
C28 0.0328(19) 0.045(2) 0.0226(19) 0.0013(16) 0.0088(15) -0.0054(16)
C29 0.0276(18) 0.052(2) 0.027(2) 0.0066(16) 0.0014(16) 0.0030(16)
C30 0.0324(19) 0.045(2) 0.031(2) 0.0093(17) 0.0083(17) 0.0104(16)
C31 0.041(3) 0.060(3) 0.083(4) 0.006(3) -0.013(3) -0.005(2)
C33 0.0253(17) 0.040(2) 0.0226(18) 0.0006(15) 0.0067(14) 0.0033(14)
C34 0.0315(19) 0.0334(19) 0.033(2) -0.0006(15) 0.0085(16) 0.0043(15)
C35 0.0303(18) 0.0378(19) 0.031(2) 0.0083(15) 0.0094(16) 0.0066(15)
C36 0.0230(17) 0.0414(19) 0.0244(18) 0.0069(15) 0.0084(15) 0.0016(14)
C37 0.0264(18) 0.044(2) 0.035(2) 0.0086(16) 0.0087(16) 0.0013(15)
C38 0.0223(18) 0.065(3) 0.030(2) 0.0087(18) 0.0029(15) -0.0063(17)
C39 0.033(2) 0.047(2) 0.033(2) -0.0046(17) 0.0124(17) -0.0105(16)
C40 0.0290(18) 0.040(2) 0.0255(19) -0.0001(15) 0.0138(15) -0.0001(15)
C41 0.0250(17) 0.0365(18) 0.0250(18) 0.0036(14) 0.0097(14) 0.0009(14)
C42 0.0273(18) 0.0311(18) 0.0251(18) 0.0030(13) 0.0097(15) 0.0035(14)
C43 0.034(2) 0.040(2) 0.0271(19) 0.0058(15) 0.0095(17) 0.0099(15)
C44 0.044(2) 0.0291(18) 0.034(2) 0.0031(15) 0.0121(18) 0.0062(15)
C45 0.045(2) 0.0343(19) 0.035(2) -0.0037(15) 0.0209(18) -0.0029(16)
F1 0.108(3) 0.145(3) 0.074(2) -0.007(2) -0.042(2) -0.030(2)
F2 0.0379(14) 0.0655(17) 0.177(3) -0.0158(18) -0.0187(17) -0.0159(13)
F3 0.0422(16) 0.0478(16) 0.255(5) 0.007(2) -0.040(2) 0.0022(12)
F4 0.0728(16) 0.0541(15) 0.113(2) -0.0043(15) 0.0367(16) 0.0209(13)
F5 0.0773(17) 0.0328(12) 0.110(2) 0.0119(13) 0.0273(16) -0.0019(12)
F6 0.0743(16) 0.0477(14) 0.0701(18) 0.0133(12) -0.0011(14) 0.0085(12)
F7 0.0571(16) 0.0637(17) 0.146(3) 0.0392(17) -0.0304(17) -0.0120(13)
F8 0.0383(15) 0.0873(19) 0.121(2) 0.0166(17) -0.0135(15) -0.0165(13)
F9 0.081(2) 0.0711(18) 0.117(3) -0.0426(18) -0.0017(18) -0.0116(15)
O1 0.0444(15) 0.0298(13) 0.0539(17) 0.0042(11) 0.0020(13) 0.0014(11)
O2 0.0325(12) 0.0344(12) 0.0333(13) -0.0067(10) 0.0058(10) -0.0032(10)
O3 0.0651(19) 0.093(2) 0.063(2) -0.0404(17) 0.0330(16) -0.0410(17)
O4 0.0490(16) 0.0362(14) 0.085(2) -0.0009(14) 0.0047(15) -0.0029(13)
O5 0.0397(14) 0.0462(15) 0.0368(14) -0.0034(12) -0.0007(12) -0.0110(12)
O6 0.0399(13) 0.0339(12) 0.0375(14) -0.0039(11) 0.0174(11) -0.0015(11)
O7 0.0683(18) 0.0490(16) 0.0499(17) -0.0215(13) 0.0101(14) -0.0105(14)
O8 0.0360(13) 0.0348(12) 0.0433(15) -0.0038(11) 0.0156(12) -0.0017(10)
O9 0.0438(15) 0.0412(14) 0.0429(16) 0.0013(11) -0.0068(13) 0.0129(11)
O10 0.0296(12) 0.0474(14) 0.0285(13) -0.0052(10) -0.0004(10) 0.0047(10)
O11 0.0367(15) 0.085(2) 0.0412(16) -0.0072(15) 0.0092(12) 0.0014(14)
O12 0.0415(15) 0.0622(18) 0.0484(17) -0.0008(13) -0.0146(13) 0.0127(13)
S1 0.0319(5) 0.0423(5) 0.0446(6) -0.0104(4) 0.0034(4) -0.0063(4)
S2 0.0400(5) 0.0314(4) 0.0439(6) -0.0060(4) 0.0119(4) -0.0020(4)
S3 0.0307(5) 0.0494(6) 0.0393(6) -0.0032(4) -0.0025(4) 0.0058(4)

loop_
_atom_type_symbol
_atom_type_description
_atom_type_scat_dispersion_real
_atom_type_scat_dispersion_imag
_atom_type_scat_source
C C 0.0033 0.0016 'International Tables Vol C Tables 4.2.6.8 and 6.1.1.4'
H H 0.0000 0.0000 'International Tables Vol C Tables 4.2.6.8 and 6.1.1.4'
F F 0.0171 0.0103 'International Tables Vol C Tables 4.2.6.8 and 6.1.1.4'
O O 0.0106 0.0060 'International Tables Vol C Tables 4.2.6.8 and 6.1.1.4'
S S 0.1246 0.1234 'International Tables Vol C Tables 4.2.6.8 and 6.1.1.4'

loop_
_geom_angle_atom_site_label_1
_geom_angle_atom_site_label_2
_geom_angle_atom_site_label_3
_geom_angle
F1 C1 F3 110.7(5)
F1 C1 F2 108.9(4)
F3 C1 F2 109.0(4)
F1 C1 S1 110.0(3)
F3 C1 S1 110.4(3)
F2 C1 S1 107.7(4)
C12 C3 C4 123.2(3)
C12 C3 O2 120.8(3)
C4 C3 O2 115.8(3)
C5 C4 C3 119.2(3)
C4 C5 C6 121.0(3)
C5 C6 C11 119.1(3)
C5 C6 C7 121.7(3)
C11 C6 C7 119.3(3)
C8 C7 C6 120.7(3)
C7 C8 C9 120.1(3)
C10 C9 C8 121.8(3)
C9 C10 C11 119.0(3)
C9 C10 C15 122.1(3)
C11 C10 C15 118.9(3)
C6 C11 C12 120.3(3)
C6 C11 C10 119.1(3)
C12 C11 C10 120.5(3)
C3 C12 C11 117.0(3)
C3 C12 C13 123.5(3)
C11 C12 C13 119.5(3)
O1 C13 C14 121.7(3)
O1 C13 C12 121.9(3)
C14 C13 C12 116.4(3)
C15 C14 C13 123.0(3)
C14 C15 C10 121.4(3)
F4 C16 F6 109.6(4)
F4 C16 F5 108.1(3)
F6 C16 F5 108.5(4)
F4 C16 S2 111.3(3)
F6 C16 S2 111.6(2)
F5 C16 S2 107.7(3)
C27 C18 C19 123.0(3)
C27 C18 O6 121.9(3)
C19 C18 O6 114.8(3)
C20 C19 C18 119.4(3)
C19 C20 C21 121.2(3)
C20 C21 C22 122.6(3)
C20 C21 C26 118.7(3)
C22 C21 C26 118.7(3)
C23 C22 C21 121.0(3)
C22 C23 C24 120.2(3)
C25 C24 C23 121.7(3)
C24 C25 C26 119.7(3)
C24 C25 C30 121.2(3)
C26 C25 C30 119.1(3)
C27 C26 C25 120.9(3)
C27 C26 C21 120.3(3)
C25 C26 C21 118.8(3)
C18 C27 C26 117.3(3)
C18 C27 C28 123.4(3)
C26 C27 C28 119.3(3)
O5 C28 C29 121.3(3)
O5 C28 C27 122.3(3)
C29 C28 C27 116.4(3)
C30 C29 C28 123.0(3)
C29 C30 C25 121.4(3)
F7 C31 F9 109.7(4)
F7 C31 F8 108.8(4)
F9 C31 F8 109.5(4)
F7 C31 S3 110.1(3)
F9 C31 S3 110.6(3)
F8 C31 S3 108.0(3)
C42 C33 C34 123.8(3)
C42 C33 O10 121.1(3)
C34 C33 O10 114.9(3)
C35 C34 C33 118.9(3)
C34 C35 C36 120.9(3)
C35 C36 C37 121.6(3)
C35 C36 C41 119.3(3)
C37 C36 C41 119.1(3)
C38 C37 C36 120.7(3)
C37 C38 C39 120.4(3)
C40 C39 C38 120.9(3)
C39 C40 C41 119.7(3)
C39 C40 C45 121.6(3)
C41 C40 C45 118.7(3)
C40 C41 C36 119.2(3)
C40 C41 C42 120.9(3)
C36 C41 C42 119.9(3)
C33 C42 C41 117.3(3)
C33 C42 C43 123.6(3)
C41 C42 C43 119.0(3)
O9 C43 C44 121.7(3)
O9 C43 C42 121.9(3)
C44 C43 C42 116.4(3)
C45 C44 C43 122.4(3)
C44 C45 C40 122.5(3)
C3 O2 S1 122.55(19)
C18 O6 S2 123.26(19)
C33 O10 S3 122.1(2)
O3 S1 O4 124.0(2)
O3 S1 O2 111.34(14)
O4 S1 O2 108.47(15)
O3 S1 C1 106.5(2)
O4 S1 C1 104.65(19)
O2 S1 C1 98.53(19)
O7 S2 O8 123.40(16)
O7 S2 O6 108.85(16)
O8 S2 O6 111.46(13)
O7 S2 C16 105.73(19)
O8 S2 C16 106.06(17)
O6 S2 C16 98.08(16)
O12 S3 O11 123.44(16)
O12 S3 O10 108.51(15)
O11 S3 O10 111.66(14)
O12 S3 C31 105.01(19)
O11 S3 C31 106.6(2)
O10 S3 C31 98.37(17)

loop_
_geom_bond_atom_site_label_1
_geom_bond_atom_site_label_2
_geom_bond_distance
C1 F1 1.292(6)
C1 F3 1.312(5)
C1 F2 1.315(5)
C1 S1 1.838(5)
C3 C12 1.381(4)
C3 C4 1.401(4)
C3 O2 1.425(4)
C4 C5 1.364(4)
C5 C6 1.407(4)
C6 C11 1.418(4)
C6 C7 1.421(4)
C7 C8 1.367(5)
C8 C9 1.394(5)
C9 C10 1.385(4)
C10 C11 1.428(4)
C10 C15 1.448(4)
C11 C12 1.428(4)
C12 C13 1.483(4)
C13 O1 1.231(4)
C13 C14 1.456(5)
C14 C15 1.337(5)
C16 F4 1.314(4)
C16 F6 1.315(5)
C16 F5 1.335(4)
C16 S2 1.828(4)
C18 C27 1.381(4)
C18 C19 1.401(4)
C18 O6 1.422(4)
C19 C20 1.367(5)
C20 C21 1.401(4)
C21 C22 1.418(4)
C21 C26 1.433(4)
C22 C23 1.363(5)
C23 C24 1.395(5)
C24 C25 1.372(4)
C25 C26 1.424(4)
C25 C30 1.447(5)
C26 C27 1.424(4)
C27 C28 1.496(5)
C28 O5 1.222(4)
C28 C29 1.455(5)
C29 C30 1.341(5)
C31 F7 1.313(5)
C31 F9 1.315(5)
C31 F8 1.323(5)
C31 S3 1.839(5)
C33 C42 1.381(4)
C33 C34 1.385(4)
C33 O10 1.422(4)
C34 C35 1.379(5)
C35 C36 1.406(4)
C36 C37 1.411(5)
C36 C41 1.420(4)
C37 C38 1.364(5)
C38 C39 1.402(5)
C39 C40 1.376(5)
C40 C41 1.420(4)
C40 C45 1.441(5)
C41 C42 1.430(4)
C42 C43 1.500(4)
C43 O9 1.225(4)
C43 C44 1.458(5)
C44 C45 1.335(5)
O2 S1 1.566(2)
O3 S1 1.400(3)
O4 S1 1.410(2)
O6 S2 1.568(2)
O7 S2 1.409(3)
O8 S2 1.412(2)
O10 S3 1.568(2)
O11 S3 1.412(3)
O12 S3 1.409(3)
